data_1542066
loop_
_publ_author_name
'Neronova, N.N.'
'Belov, N.V.'

_publ_section_title
;
 Crystal structure of elpidite Na2 Zr Si6 O15 (H2 O)3. dimorphism of the
 dimetasilicate radical Si6 O15
;
_journal_name_full 'Doklady Akademii Nauk SSSR'
_journal_page_first 642
_journal_page_last 645
_journal_volume 150
_journal_year 1963
_chemical_formula_sum 'H6 Na2 O18 Si6 Zr'
_chemical_name_systematic 'Na2 Zr Si6 O15 (H2 O)3'
_space_group_IT_number 51
_symmetry_space_group_name_Hall '-P 2 2b'
_symmetry_space_group_name_H-M 'P b m m'
_cell_angle_alpha 90
_cell_angle_beta 90
_cell_angle_gamma 90
_cell_formula_units_Z 2
_cell_length_a 7.4
_cell_length_b 14.4
_cell_length_c 7.05
_cell_volume 751.248
_citation_journal_id_ASTM DANKAS
_cod_data_source_file Neronova_DANKAS_1963_658.cif
_cod_data_source_block H6Na2O18Si6Zr1
_cod_original_sg_symbol_Hall '-P 2a 2a (z,x,y)'
_cod_original_formula_sum 'H6 Na2 O18 Si6 Zr1'
_cod_database_code 1542066

loop_
_symmetry_equiv_pos_as_xyz
x,y,z
x,-y+1/2,-z
-x,y+1/2,-z
-x,-y,z
-x,-y,-z
-x,y-1/2,z
x,-y-1/2,z
x,y,-z

loop_
_atom_site_label
_atom_site_type_symbol
_atom_site_fract_x
_atom_site_fract_y
_atom_site_fract_z
_atom_site_occupancy
_atom_site_U_iso_or_equiv
Si2 Si+4 0.59 0.14 0.28 1 0.0
O8 O-2 0.72 0.08 0.5 1 0.0
Na2 Na+1 0 0 0.5 1 0.0
Na1 Na+1 0.95 0.25 0 1 0.0
O5 O-2 0.78 0.09 0 1 0.0
Zr1 Zr+4 0 0 0 1 0.0
O2 O-2 0.11 0.08 0.21 1 0.0
O4 O-2 0.63 0.25 0 1 0.0
Si1 Si+4 0.28 0.14 0 1 0.0
O3 O-2 0.49 0.12 0.18 1 0.0
O1 O-2 0.23 0.25 0.21 1 0.0
O6 O-2 0.28 0.14 0.5 1 0.0
O7 O-2 0.89 0.25 0.5 1 0.0
